data_2001814
loop_
_publ_author_name
'Sosa-Torres, M. E.'
'Ugalde-Sald\'ivar, V. M.'
'Rosales-Hoz, M. J.'
'Toscano, R. A.'

_publ_section_title
;
 Structure of [1,9-bis(2-pyridyl)-2,5,8-triazanonane]zinc(II)
 tetrachlorozincate(II)
;
_journal_issue 4
_journal_name_full 'Acta Crystallographica Section C'
_journal_page_first 796
_journal_page_last 799
_journal_paper_doi 10.1107/S0108270192010564
_journal_volume 49
_journal_year 1993
_chemical_formula_moiety 'C16 H23 N5 Zn1,Cl4 Zn1'
_chemical_formula_sum 'C16 H23 Cl4 N5 Zn2'
_chemical_formula_weight 557.96
_space_group_IT_number 14
_space_group_name_Hall '-P 2yn'
_space_group_name_H-M_alt 'P 1 21/n 1'
_symmetry_cell_setting monoclinic
_symmetry_space_group_name_Hall '-P 2yn'
_symmetry_space_group_name_H-M 'P 1 21/n 1'
_atom_type_scat_source IntTabIV
_cell_angle_alpha 90.
_cell_angle_beta 92.45(3)
_cell_angle_gamma 90.
_cell_formula_units_Z 4
_cell_length_a 11.656(4)
_cell_length_b 13.798(5)
_cell_length_c 13.738(5)
_cell_measurement_reflns_used 25
_cell_measurement_temperature 293
_cell_measurement_theta_max 14.5
_cell_measurement_theta_min 4.8
_cell_volume 2207.5(14)
_diffrn_measurement_device 'Nicolet R3m'
_diffrn_measurement_method 2\q/\q
_diffrn_radiation_type CuK\a
_diffrn_radiation_wavelength 1.5418
_diffrn_reflns_av_R_equivalents 0.079
_diffrn_reflns_limit_h_max 12
_diffrn_reflns_limit_h_min 0
_diffrn_reflns_limit_k_max 14
_diffrn_reflns_limit_k_min 0
_diffrn_reflns_limit_l_max 14
_diffrn_reflns_limit_l_min -14
_diffrn_reflns_number 3104
_diffrn_reflns_theta_max 55
_diffrn_standards_decay_% <3
_diffrn_standards_interval_count 50
_diffrn_standards_number 2
_exptl_absorpt_coefficient_mu 7.398
_exptl_absorpt_correction_T_max 0.042
_exptl_absorpt_correction_T_min 0.004
_exptl_absorpt_correction_type empirical
_exptl_crystal_colour Colourless
_exptl_crystal_density_diffrn 1.68
_exptl_crystal_description Prism
_exptl_crystal_size_max 0.36
_exptl_crystal_size_mid 0.34
_exptl_crystal_size_min 0.32
_refine_diff_density_max 0.82
_refine_diff_density_min -0.52
_refine_ls_goodness_of_fit_obs 1.471
_refine_ls_number_parameters 253
_refine_ls_number_reflns 2601
_refine_ls_R_factor_obs 0.072
_refine_ls_shift/esd_max 0.402
_refine_ls_structure_factor_coef F
_refine_ls_weighting_details 'w = 1/[\s^2^(F~o~)+0.00419(F~o~)]'
_refine_ls_weighting_scheme calc
_refine_ls_wR_factor_obs 0.078
_reflns_number_observed 2601
_reflns_number_total 2787
_reflns_observed_criterion F>3\s(F)
_cod_data_source_file cr1007.cif
_cod_data_source_block cr1007_structure_1_of_1
_cod_depositor_comments
;
The following automatic conversions were performed:

'_refine_ls_weighting_scheme' value '1/[\s^2^(F~o~)+0.00419(F~o~)]'
was changed to 'calc'. New tag '_refine_ls_weighting_details' was
created. The value of the new tag was set to 'w =
1/[\s^2^(F~o~)+0.00419(F~o~)]'.

Automatic conversion script
Id: cif_fix_values 3143 2015-03-26 13:38:13Z robertas 
;
_cod_original_cell_volume 2207.0(10)
_cod_database_code 2001814

loop_
_space_group_symop_id
_space_group_symop_operation_xyz
1 x,y,z
2 -x+1/2,y+1/2,-z+1/2
3 -x,-y,-z
4 x+1/2,-y+1/2,z+1/2

loop_
_atom_site_label
_atom_site_fract_x
_atom_site_fract_y
_atom_site_fract_z
_atom_site_U_iso_or_equiv
Zn(1) .23420(10) .28210(10) .01710(10) .0760(10)
Zn(2) .56950(10) .79970(10) .25780(10) .0770(10)
Cl(1) .3072(2) .13990(10) .07230(10) .0950(10)
Cl(2) .04850(10) .28020(10) -.03570(10) .0850(10)
Cl(3) .24790(10) .39630(10) .13760(10) .0870(10)
Cl(4) .34240(10) .32980(10) -.10860(10) .0860(10)
N(1) .7402(4) .8314(4) .3074(4) .078(2)
N(2) .5419(4) .9256(3) .3467(3) .077(2)
N(3) .5424(5) .9006(4) .1424(4) .088(2)
N(4) .4026(5) .7541(4) .2062(4) .087(2)
N(5) .5585(4) .6639(3) .3251(3) .0740(10)
C(1) .8370(5) .7890(4) .2779(5) .087(2)
C(2) .9411(6) .8088(5) .3219(5) .097(2)
C(3) .9484(6) .8740(5) .3940(5) .100(3)
C(4) .8523(5) .9176(5) .4232(5) .087(2)
C(5) .7487(5) .8948(4) .3794(4) .078(2)
C(6) .6386(5) .9395(5) .4139(5) .089(2)
C(7) .5141(6) 1.0070(4) .2814(4) .087(2)
C(8) .5705(6) .9967(4) .1856(5) .091(2)
C(9) .4277(7) .8922(5) .1011(5) .106(3)
C(10) .3830(7) .7927(5) .1068(5) .102(3)
C(11) .3914(6) .6481(5) .2156(5) .089(2)
C(12) .4726(5) .6078(4) .2913(4) .080(2)
C(13) .4644(7) .5140(5) .3220(5) .102(3)
C(14) .5480(7) .4760(5) .3886(5) .110(3)
C(15) .6332(7) .5355(6) .4208(5) .106(3)
C(16) .6374(6) .6289(5) .3910(4) .085(2)
H(2a) .502(4) .926(4) .380(3) ?
H(3a) .578(5) .884(4) .108(4) ?
H(4a) .367(5) .779(4) .239(4) ?
H(1) .8323 .7440 .2246 ?
H(2) 1.0085 .7757 .3018 ?
H(3) 1.0217 .8898 .4244 ?
H(4) .8568 .9647 .4747 ?
H(6a) .6506 1.0079 .4223 ?
H(6b) .6218 .9109 .4753 ?
H(7a) .4324 1.015 .2698 ?
H(7b) .5410 1.0658 .3120 ?
H(8a) .6522 1.0031 .1957 ?
H(8b) .5424 1.0465 .1420 ?
H(9a) .3790 .9345 .1363 ?
H(9b) .4268 .9115 .0340 ?
H(10a) .3024 .7930 .0893 ?
H(10b) .4223 .7518 .0626 ?
H(11a) .3144 .6320 .2319 ?
H(11b) .4078 .6196 .1540 ?
H(13) .4016 .4741 .2986 ?
H(14) .5448 .4100 .4103 ?
H(15) .6919 .5115 .4658 ?
H(16) .6971 .6708 .4168 ?

loop_
_geom_angle_atom_site_label_1
_geom_angle_atom_site_label_2
_geom_angle_atom_site_label_3
_geom_angle
Cl(1) Zn(1) Cl(2) 116.20(10)
Cl(2) Zn(1) Cl(3) 106.10(10)
Cl(2) Zn(1) Cl(4) 108.40(10)
N(1) Zn(2) N(2) 79.2(2)
N(2) Zn(2) N(3) 82.7(2)
N(2) Zn(2) N(4) 105.6(2)
N(1) Zn(2) N(5) 96.7(2)
N(3) Zn(2) N(5) 154.9(2)
Zn(2) N(1) C(1) 126.8(4)
C(1) N(1) C(5) 118.4(5)
Zn(2) N(2) C(7) 107.8(3)
Zn(2) N(3) C(8) 105.3(4)
C(8) N(3) C(9) 114.7(6)
Zn(2) N(4) C(11) 110.2(4)
Zn(2) N(5) C(12) 115.1(4)
C(12) N(5) C(16) 120.4(5)
C(1) C(2) C(3) 119.5(7)
C(3) C(4) C(5) 119.8(6)
N(1) C(5) C(6) 117.8(5)
N(2) C(6) C(5) 113.3(5)
N(3) C(8) C(7) 109.7(5)
N(4) C(10) C(9) 110.2(6)
N(5) C(12) C(11) 118.3(5)
C(11) C(12) C(13) 121.4(6)
C(13) C(14) C(15) 117.8(7)
N(5) C(16) C(15) 120.7(6)
Cl(1) Zn(1) Cl(3) 110.00(10)
Cl(1) Zn(1) Cl(4) 107.00(10)
Cl(3) Zn(1) Cl(4) 109.00(10)
N(1) Zn(2) N(3) 102.2(2)
N(1) Zn(2) N(4) 174.7(2)
N(3) Zn(2) N(4) 80.8(2)
N(2) Zn(2) N(5) 117.2(2)
N(4) Zn(2) N(5) 79.1(2)
Zn(2) N(1) C(5) 114.6(4)
Zn(2) N(2) C(6) 109.8(4)
C(6) N(2) C(7) 115.9(5)
Zn(2) N(3) C(9) 110.4(4)
Zn(2) N(4) C(10) 107.7(4)
C(10) N(4) C(11) 115.4(5)
Zn(2) N(5) C(16) 124.2(4)
N(1) C(1) C(2) 121.4(6)
C(2) C(3) C(4) 119.5(6)
N(1) C(5) C(4) 121.4(5)
C(4) C(5) C(6) 120.8(5)
N(2) C(7) C(8) 111.7(5)
N(3) C(9) C(10) 112.4(6)
N(4) C(11) C(12) 112.2(5)
N(5) C(12) C(13) 120.2(6)
C(12) C(13) C(14) 119.8(7)
C(14) C(15) C(16) 121.0(7)

loop_
_geom_bond_atom_site_label_1
_geom_bond_atom_site_label_2
_geom_bond_distance
Zn(1) Cl(1) 2.257(2)
Zn(1) Cl(3) 2.286(2)
Zn(2) N(1) 2.121(4)
Zn(2) N(3) 2.124(6)
Zn(2) N(5) 2.096(4)
N(1) C(5) 1.321(8)
N(2) C(7) 1.464(8)
N(3) C(9) 1.435(10)
N(4) C(11) 1.475(9)
N(5) C(16) 1.352(8)
C(2) C(3) 1.337(10)
C(4) C(5) 1.363(8)
C(7) C(8) 1.503(9)
C(11) C(12) 1.483(9)
C(13) C(14) 1.409(11)
C(15) C(16) 1.354(10)
Zn(1) Cl(2) 2.253(2)
Zn(1) Cl(4) 2.278(2)
Zn(2) N(2) 2.155(5)
Zn(2) N(4) 2.137(6)
N(1) C(1) 1.348(8)
N(2) C(6) 1.439(7)
N(3) C(8) 1.483(8)
N(4) C(10) 1.473(9)
N(5) C(12) 1.334(7)
C(1) C(2) 1.360(9)
C(3) C(4) 1.348(10)
C(5) C(6) 1.518(9)
C(9) C(10) 1.471(10)
C(12) C(13) 1.366(9)
C(14) C(15) 1.349(11)

loop_
_geom_torsion_atom_site_label_1
_geom_torsion_atom_site_label_2
_geom_torsion_atom_site_label_3
_geom_torsion_atom_site_label_4
_geom_torsion
N(1) C(5) C(6) N(2) -15.3(8)
N(2) C(7) C(8) N(3) 53.1(7)
N(3) C(9) C(10) N(4) 48.7(8)
N(4) C(11) C(12) N(5) -13.9(8)
C(5) C(6) N(2) C(7) -98.1(6)
C(6) N(2) C(7) C(8) 93.6(6)
C(7) C(8) N(3) C(9) 74.9(7)
C(8) N(3) C(9) C(10) -149.8(6)
C(9) C(10) N(4) C(11) -163.9(6)
C(10) N(4) C(11) C(12) 145.7(6)
